data_6000708
loop_
_publ_author_name
'Guillou, N.'
'Louer, M.'
'Auffredic, J.-P.'
'Louer, D.'

_publ_section_title
;
 Structures and thermal-behavior of Ce(IV) magnesium-nitrate hydrates
;
_journal_name_full
;
 European Journal of Solid State and Inorganic Chemistry
;
_journal_page_first 35
_journal_page_last 47
_journal_volume 32
_journal_year 1995
_chemical_formula_sum 'Ce H12 Mg N6 O24'
_chemical_formula_weight 644.54
_space_group_crystal_system cubic
_space_group_IT_number 205
_space_group_name_Hall '-P 2ac 2ab 3'
_space_group_name_H-M_alt 'P a -3'
_cell_angle_alpha 90
_cell_angle_beta 90
_cell_angle_gamma 90
_cell_formula_units_Z 4
_cell_length_a 12.5702(7)
_cell_length_b 12.5702(7)
_cell_length_c 12.5702(7)
_cell_volume 1986.2(3)
_diffrn_ambient_temperature 295
_diffrn_radiation_probe x-ray
_diffrn_radiation_type CuK\a
_diffrn_radiation_wavelength 1.54059
_pd_proc_ls_prof_R_factor 0.064
_pd_proc_ls_prof_wR_factor 0.080
_refine_ls_R_I_factor 0.067
_cod_database_code 6000708

loop_
_space_group_symop_id
_space_group_symop_operation_xyz
1 x,y,z
2 1/2-x,-y,1/2+z
3 1/2+x,1/2-y,-z
4 -x,1/2+y,1/2-z
5 z,x,y
6 1/2-z,-x,1/2+y
7 1/2+z,1/2-x,-y
8 -z,1/2+x,1/2-y
9 y,z,x
10 1/2+y,1/2-z,-x
11 -y,1/2+z,1/2-x
12 1/2-y,-z,1/2+x
13 -x,-y,-z
14 1/2+x,y,1/2-z
15 1/2-x,1/2+y,z
16 x,1/2-y,1/2+z
17 -z,-x,-y
18 1/2+z,x,1/2-y
19 1/2-z,1/2+x,y
20 z,1/2-x,1/2+y
21 -y,-z,-x
22 1/2-y,1/2+z,x
23 y,1/2-z,1/2+x
24 1/2+y,z,1/2-x

loop_
_atom_site_label
_atom_site_type_symbol
_atom_site_adp_type
_atom_site_fract_x
_atom_site_fract_y
_atom_site_fract_z
_atom_site_occupancy
_atom_site_U_iso_or_equiv
_atom_site_calc_flag
_atom_site_refinement_flags_posn
_atom_site_refinement_flags_adp
_atom_site_refinement_flags_occupancy
_atom_site_disorder_assembly
_atom_site_disorder_group
Ce Ce Uiso 0.00000 0.00000 0.00000 1.000 0.0332(10) . . . . . .
O1 O Uiso -0.1114(8) 0.0508(8) 0.1525(8) 1.000 0.0332(10) . . . . . .
O2 O Uiso 0.0005(10) 0.1837(9) 0.0851(8) 1.000 0.0332(10) . . . . . .
O3 O Uiso -0.0930(5) 0.2050(9) 0.2316(9) 1.000 0.0332(10) . . . . . .
N N Uiso -0.0672(11) 0.1462(12) 0.1567(12) 1.000 0.0332(10) . . . . . .
Mg Mg Uiso 0.50000 0.50000 0.50000 1.000 0.0332(10) . . . . . .
OW O Uiso 0.5506(7) 0.3933(9) 0.3898(9) 1.000 0.0332(10) . . . . . .

loop_
_atom_type_symbol
_atom_type_description
_atom_type_scat_dispersion_real
_atom_type_scat_dispersion_imag
_atom_type_scat_source
Ce Ce -1.8482 9.6596 ' International Tables Vol C Tables 4.2.6.8 and 6.1.1.4'
Mg Mg 0.1719 0.1771 ' International Tables Vol C Tables 4.2.6.8 and 6.1.1.4'
N N 0.0311 0.0180 ' International Tables Vol C Tables 4.2.6.8 and 6.1.1.4'
O O 0.0492 0.0322 ' International Tables Vol C Tables 4.2.6.8 and 6.1.1.4'

loop_
_geom_angle_atom_site_label_1
_geom_angle_atom_site_label_2
_geom_angle_atom_site_label_3
_geom_angle
_geom_angle_site_symmetry_1
_geom_angle_site_symmetry_2
_geom_angle_site_symmetry_3
_geom_angle_publ_flag
O1 Ce O2 55.8(3) . . . yes
O1 Ce O1 112.9(3) . . 5_555 yes
O1 Ce O2 62.1(3) . . 5_555 yes
O1 Ce O1 112.9(3) . . 9_555 yes
O1 Ce O2 113.9(4) . . 9_555 yes
O1 Ce O1 180.00 . . 13_555 yes
O1 Ce O2 124.2(3) . . 13_555 yes
O1 Ce O1 67.1(3) . . 17_555 yes
O1 Ce O2 118.0(3) . . 17_555 yes
O1 Ce O1 67.1(3) . . 21_555 yes
O1 Ce O2 66.1(4) . . 21_555 yes
O1 Ce O2 113.9(4) 5_555 . . yes
O2 Ce O2 67.4(4) . . 5_555 yes
O1 Ce O2 62.1(3) 9_555 . . yes
O2 Ce O2 67.4(4) . . 9_555 yes
O1 Ce O2 124.2(3) 13_555 . . yes
O2 Ce O2 180.00 . . 13_555 yes
O1 Ce O2 66.1(4) 17_555 . . yes
O2 Ce O2 112.6(4) . . 17_555 yes
O1 Ce O2 118.0(3) 21_555 . . yes
O2 Ce O2 112.6(4) . . 21_555 yes
O1 Ce O2 55.8(3) 5_555 . 5_555 yes
O1 Ce O1 112.9(3) 5_555 . 9_555 yes
O1 Ce O2 62.1(3) 5_555 . 9_555 yes
O1 Ce O1 67.1(3) 5_555 . 13_555 yes
O1 Ce O2 66.1(4) 5_555 . 13_555 yes
O1 Ce O1 180.00 5_555 . 17_555 yes
O1 Ce O2 124.2(3) 5_555 . 17_555 yes
O1 Ce O1 67.1(3) 5_555 . 21_555 yes
O1 Ce O2 118.0(3) 5_555 . 21_555 yes
O1 Ce O2 113.9(4) 9_555 . 5_555 yes
O2 Ce O2 67.4(4) 5_555 . 9_555 yes
O1 Ce O2 118.0(3) 13_555 . 5_555 yes
O2 Ce O2 112.6(4) 5_555 . 13_555 yes
O1 Ce O2 124.2(3) 17_555 . 5_555 yes
O2 Ce O2 180.00 5_555 . 17_555 yes
O1 Ce O2 66.1(4) 21_555 . 5_555 yes
O2 Ce O2 112.6(4) 5_555 . 21_555 yes
O1 Ce O2 55.8(3) 9_555 . 9_555 yes
O1 Ce O1 67.1(3) 9_555 . 13_555 yes
O1 Ce O2 118.0(3) 9_555 . 13_555 yes
O1 Ce O1 67.1(3) 9_555 . 17_555 yes
O1 Ce O2 66.1(4) 9_555 . 17_555 yes
O1 Ce O1 180.00 9_555 . 21_555 yes
O1 Ce O2 124.2(3) 9_555 . 21_555 yes
O1 Ce O2 66.1(4) 13_555 . 9_555 yes
O2 Ce O2 112.6(4) 9_555 . 13_555 yes
O1 Ce O2 118.0(3) 17_555 . 9_555 yes
O2 Ce O2 112.6(4) 9_555 . 17_555 yes
O1 Ce O2 124.2(3) 21_555 . 9_555 yes
O2 Ce O2 180.00 9_555 . 21_555 yes
O1 Ce O2 55.8(3) 13_555 . 13_555 yes
O1 Ce O1 112.9(3) 13_555 . 17_555 yes
O1 Ce O2 62.1(3) 13_555 . 17_555 yes
O1 Ce O1 112.9(3) 13_555 . 21_555 yes
O1 Ce O2 113.9(4) 13_555 . 21_555 yes
O1 Ce O2 113.9(4) 17_555 . 13_555 yes
O2 Ce O2 67.4(4) 13_555 . 17_555 yes
O1 Ce O2 62.1(3) 21_555 . 13_555 yes
O2 Ce O2 67.4(4) 13_555 . 21_555 yes
O1 Ce O2 55.8(3) 17_555 . 17_555 yes
O1 Ce O1 112.9(3) 17_555 . 21_555 yes
O1 Ce O2 62.1(3) 17_555 . 21_555 yes
O1 Ce O2 113.9(4) 21_555 . 17_555 yes
O2 Ce O2 67.4(4) 17_555 . 21_555 yes
O1 Ce O2 55.8(3) 21_555 . 21_555 yes
OW Mg OW 91.7(4) 9_555 . 17_666 yes
OW Mg OW 180.00 9_555 . 21_666 yes
OW Mg OW 88.3(4) 13_666 . 17_666 yes
OW Mg OW 88.3(4) 13_666 . 21_666 yes
OW Mg OW 88.3(4) 17_666 . 21_666 yes
OW Mg OW 88.3(4) . . 5_555 yes
OW Mg OW 88.3(4) . . 9_555 yes
OW Mg OW 180.00 . . 13_666 yes
OW Mg OW 91.7(4) . . 17_666 yes
OW Mg OW 91.7(4) . . 21_666 yes
OW Mg OW 88.3(4) 5_555 . 9_555 yes
OW Mg OW 91.7(4) 5_555 . 13_666 yes
OW Mg OW 180.00 5_555 . 17_666 yes
OW Mg OW 91.7(4) 5_555 . 21_666 yes
OW Mg OW 91.7(4) 9_555 . 13_666 yes
Ce O1 N 91.6(8) . . . yes
Ce O2 N 87.8(9) . . . yes
O1 N O2 124.4(13) . . . yes
O1 N O3 117.4(13) . . . yes
O2 N O3 118.1(13) . . . yes

loop_
_geom_bond_atom_site_label_1
_geom_bond_atom_site_label_2
_geom_bond_distance
_geom_bond_site_symmetry_1
_geom_bond_site_symmetry_2
_geom_bond_publ_flag
Ce O1 2.458(10) . . yes
Ce O2 2.545(11) . . yes
Ce O1 2.458(10) . 5_555 yes
Ce O2 2.545(11) . 5_555 yes
Ce O1 2.458(10) . 9_555 yes
Ce O2 2.545(11) . 9_555 yes
Ce O1 2.458(10) . 13_555 yes
Ce O2 2.545(11) . 13_555 yes
Ce O1 2.458(10) . 17_555 yes
Ce O2 2.545(11) . 17_555 yes
Ce O1 2.458(10) . 21_555 yes
Ce O2 2.545(11) . 21_555 yes
Mg OW 2.030(11) . 17_666 yes
Mg OW 2.030(11) . 21_666 yes
Mg OW 2.030(11) . 9_555 yes
Mg OW 2.030(11) . . yes
Mg OW 2.030(11) . 5_555 yes
Mg OW 2.030(11) . 13_666 yes
O1 N 1.323(18) . . yes
O2 N 1.325(18) . . yes
O3 N 1.240(19) . . yes

loop_
_geom_torsion_atom_site_label_1
_geom_torsion_atom_site_label_2
_geom_torsion_atom_site_label_3
_geom_torsion_atom_site_label_4
_geom_torsion
_geom_torsion_site_symmetry_1
_geom_torsion_site_symmetry_2
_geom_torsion_site_symmetry_3
_geom_torsion_site_symmetry_4
_geom_torsion_publ_flag
O2 Ce O1 N -3.7(8) . . . . no
O1 Ce O1 N 100.5(8) 5_555 . . . no
O2 Ce O1 N 76.8(8) 5_555 . . . no
O1 Ce O1 N -29.2(9) 9_555 . . . no
O2 Ce O1 N 32.2(9) 9_555 . . . no
O2 Ce O1 N 176.3(8) 13_555 . . . no
O1 Ce O1 N -79.5(8) 17_555 . . . no
O2 Ce O1 N -103.2(8) 17_555 . . . no
O1 Ce O1 N 150.8(9) 21_555 . . . no
O2 Ce O1 N -147.8(9) 21_555 . . . no
O1 Ce O2 N 3.7(8) . . . . no
O1 Ce O2 N -98.7(8) 5_555 . . . no
O2 Ce O2 N -67.0(8) 5_555 . . . no
O1 Ce O2 N 157.0(9) 9_555 . . . no
O2 Ce O2 N -140.9(9) 9_555 . . . no
O1 Ce O2 N -176.3(8) 13_555 . . . no
O1 Ce O2 N 81.3(8) 17_555 . . . no
O2 Ce O2 N 113.0(8) 17_555 . . . no
O1 Ce O2 N -23.0(9) 21_555 . . . no
O2 Ce O2 N 39.1(9) 21_555 . . . no
Ce O1 N O2 7.1(14) . . . . no
Ce O1 N O3 -174.6(11) . . . . no
Ce O2 N O1 -6.9(14) . . . . no
Ce O2 N O3 174.8(12) . . . . no
